data_7007366
loop_
_publ_author_name
'Adams, Christopher J.'
'Crawford, Paul C.'
'Guy Orpen, A.'
'Podesta, Thomas J.'

_publ_section_title
;
 Cation and anion diversity in [M(dithiooxalate)2]2- salts: structure
 robustness in crystal synthesis.
;
_journal_issue 34
_journal_name_full 'Dalton transactions (Cambridge, England : 2003)'
_journal_page_first 4078
_journal_page_last 4092
_journal_paper_doi 10.1039/b604319d
_journal_year 2006
_chemical_formula_sum 'C14 H10 N2 Ni O4 S4'
_chemical_formula_weight 457.19
_chemical_name_systematic
;
?
;
_space_group_IT_number 2
_symmetry_cell_setting triclinic
_symmetry_space_group_name_Hall '-P 1'
_symmetry_space_group_name_H-M 'P -1'
_atom_sites_solution_hydrogens geom
_atom_sites_solution_primary direct
_atom_sites_solution_secondary difmap
_audit_creation_method SHELXL-97
_cell_angle_alpha 76.768(2)
_cell_angle_beta 68.567(2)
_cell_angle_gamma 64.8560(10)
_cell_formula_units_Z 1
_cell_length_a 7.0246(7)
_cell_length_b 8.1058(7)
_cell_length_c 8.3198(8)
_cell_measurement_reflns_used 2876
_cell_measurement_temperature 150(2)
_cell_measurement_theta_max 29.210
_cell_measurement_theta_min 2.555
_cell_volume 397.66(7)
_computing_cell_refinement 'LSCELL (Clegg, 1997)'
_computing_data_collection 'Bruker SMART version 5.054 (Bruker, 1998)'
_computing_data_reduction 'Bruker SAINT Version 5.00 (Bruker, 1997)'
_computing_molecular_graphics 'Bruker SHELXTL'
_computing_publication_material 'Bruker SHELXTL'
_computing_structure_refinement 'SHELXL-97 (Sheldrick, 1997)'
_computing_structure_solution 'SHELXS-97 (Sheldrick, 1990)'
_diffrn_ambient_temperature 150(2)
_diffrn_detector_area_resol_mean 8.192
_diffrn_measured_fraction_theta_full 0.881
_diffrn_measured_fraction_theta_max 0.881
_diffrn_measurement_device_type 'Bruker AXS SMART 1K CCD diffractometer'
_diffrn_measurement_method 'omega rotation with narrow frames'
_diffrn_radiation_monochromator 'Silicon 111'
_diffrn_radiation_source 'Daresbury SRS Station 9.8'
_diffrn_radiation_type Synchrotron
_diffrn_radiation_wavelength 0.68800
_diffrn_reflns_av_R_equivalents 0.0266
_diffrn_reflns_av_sigmaI/netI 0.0449
_diffrn_reflns_limit_h_max 9
_diffrn_reflns_limit_h_min -9
_diffrn_reflns_limit_k_max 11
_diffrn_reflns_limit_k_min -11
_diffrn_reflns_limit_l_max 7
_diffrn_reflns_limit_l_min -11
_diffrn_reflns_number 2876
_diffrn_reflns_theta_full 30.26
_diffrn_reflns_theta_max 30.26
_diffrn_reflns_theta_min 2.64
_diffrn_standards_number 0
_exptl_absorpt_coefficient_mu 1.769
_exptl_absorpt_correction_T_max 1
_exptl_absorpt_correction_T_min 0.698397
_exptl_absorpt_correction_type multi-scan
_exptl_crystal_colour purple/red
_exptl_crystal_density_diffrn 1.909
_exptl_crystal_density_method 'not measured'
_exptl_crystal_description plate
_exptl_crystal_F_000 232
_exptl_crystal_size_max 0.08
_exptl_crystal_size_mid 0.04
_exptl_crystal_size_min 0.02
_refine_diff_density_max 0.878
_refine_diff_density_min -0.484
_refine_diff_density_rms 0.204
_refine_ls_extinction_method none
_refine_ls_goodness_of_fit_ref 1.053
_refine_ls_hydrogen_treatment mixed
_refine_ls_matrix_type full
_refine_ls_number_parameters 115
_refine_ls_number_reflns 2085
_refine_ls_number_restraints 0
_refine_ls_restrained_S_all 1.053
_refine_ls_R_factor_all 0.0361
_refine_ls_R_factor_gt 0.0332
_refine_ls_shift/su_max 0.001
_refine_ls_shift/su_mean 0.000
_refine_ls_structure_factor_coef Fsqd
_refine_ls_weighting_details 'calc w=1/[\s^2^(Fo^2^)+(0.0539P)^2^+0.0000P] where P=(Fo^2^+2Fc^2^)/3'
_refine_ls_weighting_scheme calc
_refine_ls_wR_factor_gt 0.0855
_refine_ls_wR_factor_ref 0.0872
_reflns_number_gt 1885
_reflns_number_total 2085
_reflns_threshold_expression >2sigma(I)
_cod_data_source_file b604319d.txt
_cod_data_source_block 1portman
_cod_depositor_comments
;
The following automatic conversions were performed:
'_symmetry_cell_setting' value 'Triclinic' changed to 'triclinic'
according to '/home/saulius/struct/CIF-dictionaries/cif_core.dic'
dictionary named 'cif_core.dic' version 2.4.1 from
2010-06-29.

'_exptl_absorpt_correction_type' value 'Multi-scan' changed
to 'multi-scan' according to
'/home/saulius/struct/CIF-dictionaries/cif_core.dic' dictionary named
'cif_core.dic' version 2.4.1 from 2010-06-29.

Automatic conversion script
Id: cif_fix_enum 1527 2010-12-29 10:47:43Z saulius 
;
_cod_original_cell_volume 397.66(6)
_cod_original_sg_symbol_H-M P-1
_cod_database_code 7007366

loop_
_symmetry_equiv_pos_as_xyz
'x, y, z'
'-x, -y, -z'

loop_
_atom_site_label
_atom_site_type_symbol
_atom_site_fract_x
_atom_site_fract_y
_atom_site_fract_z
_atom_site_U_iso_or_equiv
_atom_site_adp_type
_atom_site_occupancy
_atom_site_symmetry_multiplicity
_atom_site_calc_flag
_atom_site_refinement_flags
_atom_site_disorder_assembly
_atom_site_disorder_group
Ni1 Ni -2.0000 0.5000 1.0000 0.01279(11) Uani 1 2 d S . .
S1 S -2.04319(7) 0.69926(6) 0.77641(6) 0.01774(12) Uani 1 1 d . . .
O1 O -1.7475(2) 0.81194(19) 0.53593(18) 0.0243(3) Uani 1 1 d . . .
C1 C -1.7855(3) 0.7070(2) 0.6624(2) 0.0158(3) Uani 1 1 d . . .
S2 S -1.64680(7) 0.43013(6) 0.91119(6) 0.01930(13) Uani 1 1 d . . .
O2 O -1.4050(2) 0.56920(19) 0.64411(18) 0.0226(3) Uani 1 1 d . . .
C2 C -1.5893(3) 0.5696(2) 0.7265(2) 0.0159(3) Uani 1 1 d . . .
N1 N -1.3053(3) 0.8144(2) 0.3701(2) 0.0180(3) Uani 1 1 d . . .
H1A H -1.3822 0.7658 0.4621 0.022 Uiso 1 1 calc R . .
C5 C -1.0653(3) 0.9619(2) 0.0805(2) 0.0147(3) Uani 1 1 d . . .
C6 C -0.9633(3) 0.8289(2) 0.1934(2) 0.0199(4) Uani 1 1 d . . .
H6A H -0.8083 0.7880 0.1708 0.024 Uiso 1 1 calc R . .
C3 C -1.4102(3) 0.9440(3) 0.2662(2) 0.0207(4) Uani 1 1 d . . .
H3A H -1.5656 0.9829 0.2930 0.025 Uiso 1 1 calc R . .
C7 C -1.0874(3) 0.7564(2) 0.3385(2) 0.0205(4) Uani 1 1 d . . .
H7A H -1.0179 0.6654 0.4158 0.025 Uiso 1 1 calc R . .
C4 C -1.2944(3) 1.0213(2) 0.1209(2) 0.0199(3) Uani 1 1 d . . .
H4A H -1.3695 1.1147 0.0481 0.024 Uiso 1 1 calc R . .

loop_
_atom_site_aniso_label
_atom_site_aniso_U_11
_atom_site_aniso_U_22
_atom_site_aniso_U_33
_atom_site_aniso_U_23
_atom_site_aniso_U_13
_atom_site_aniso_U_12
Ni1 0.01123(17) 0.01412(16) 0.01220(17) 0.00381(11) -0.00415(12) -0.00603(12)
S1 0.0134(2) 0.0209(2) 0.0164(2) 0.00736(16) -0.00579(16) -0.00758(16)
O1 0.0207(7) 0.0252(7) 0.0214(7) 0.0107(5) -0.0056(5) -0.0105(5)
C1 0.0146(7) 0.0169(8) 0.0154(8) 0.0010(6) -0.0035(6) -0.0077(6)
S2 0.0128(2) 0.0218(2) 0.0195(2) 0.00945(17) -0.00617(17) -0.00760(17)
O2 0.0146(6) 0.0247(7) 0.0240(7) 0.0073(5) -0.0045(5) -0.0092(5)
C2 0.0151(8) 0.0150(7) 0.0167(8) 0.0030(6) -0.0051(6) -0.0068(6)
N1 0.0202(7) 0.0183(7) 0.0141(7) 0.0026(6) -0.0016(6) -0.0109(6)
C5 0.0151(7) 0.0134(7) 0.0139(8) 0.0015(6) -0.0032(6) -0.0062(6)
C6 0.0157(8) 0.0216(8) 0.0183(8) 0.0047(7) -0.0046(7) -0.0069(7)
C3 0.0159(8) 0.0220(8) 0.0207(9) 0.0041(7) -0.0033(7) -0.0088(7)
C7 0.0207(9) 0.0202(8) 0.0174(8) 0.0057(7) -0.0065(7) -0.0078(7)
C4 0.0153(8) 0.0198(8) 0.0196(8) 0.0068(7) -0.0061(7) -0.0055(6)

loop_
_atom_type_symbol
_atom_type_description
_atom_type_scat_dispersion_real
_atom_type_scat_dispersion_imag
_atom_type_scat_source
C C 0.0033 0.0016 'International Tables Vol C Tables 4.2.6.8 and 6.1.1.4'
H H 0.0000 0.0000 'International Tables Vol C Tables 4.2.6.8 and 6.1.1.4'
N N 0.0061 0.0033 'International Tables Vol C Tables 4.2.6.8 and 6.1.1.4'
O O 0.0106 0.0060 'International Tables Vol C Tables 4.2.6.8 and 6.1.1.4'
S S 0.1246 0.1234 'International Tables Vol C Tables 4.2.6.8 and 6.1.1.4'
Ni Ni 0.3393 1.1124 'International Tables Vol C Tables 4.2.6.8 and 6.1.1.4'

loop_
_geom_angle_atom_site_label_1
_geom_angle_atom_site_label_2
_geom_angle_atom_site_label_3
_geom_angle
_geom_angle_site_symmetry_1
_geom_angle_site_symmetry_3
_geom_angle_publ_flag
S2 Ni1 S2 180.0 . 2_167 ?
S2 Ni1 S1 88.136(16) . 2_167 ?
S2 Ni1 S1 91.863(16) 2_167 2_167 ?
S2 Ni1 S1 91.865(15) . . ?
S2 Ni1 S1 88.136(15) 2_167 . ?
S1 Ni1 S1 179.998(1) 2_167 . ?
C1 S1 Ni1 106.07(6) . . ?
O1 C1 C2 117.76(15) . . ?
O1 C1 S1 124.98(14) . . ?
C2 C1 S1 117.26(12) . . ?
C2 S2 Ni1 107.21(6) . . ?
O2 C2 C1 118.08(15) . . ?
O2 C2 S2 124.58(14) . . ?
C1 C2 S2 117.33(12) . . ?
C7 N1 C3 122.03(16) . . ?
C6 C5 C4 118.16(15) . . ?
C6 C5 C5 121.12(19) . 2_375 ?
C4 C5 C5 120.71(19) . 2_375 ?
C7 C6 C5 119.90(16) . . ?
N1 C3 C4 120.29(16) . . ?
N1 C7 C6 119.90(17) . . ?
C3 C4 C5 119.68(16) . . ?

loop_
_geom_bond_atom_site_label_1
_geom_bond_atom_site_label_2
_geom_bond_distance
_geom_bond_site_symmetry_2
_geom_bond_publ_flag
Ni1 S2 2.1634(5) . ?
Ni1 S2 2.1634(5) 2_167 ?
Ni1 S1 2.1867(4) 2_167 ?
Ni1 S1 2.1867(5) . ?
S1 C1 1.7304(17) . ?
O1 C1 1.217(2) . ?
C1 C2 1.545(2) . ?
S2 C2 1.7147(18) . ?
O2 C2 1.223(2) . ?
N1 C7 1.336(2) . ?
N1 C3 1.336(2) . ?
C5 C6 1.389(2) . ?
C5 C4 1.398(2) . ?
C5 C5 1.491(3) 2_375 ?
C6 C7 1.380(2) . ?
C3 C4 1.372(2) . ?
